data_7021287
loop_
_publ_author_name
'Konarev, Dmitri V.'
'Zorina, Leokadiya V.'
'Khasanov, Salavat S.'
'Litvinov, Aleksey L.'
'Otsuka, Akihiro'
'Yamochi, Hideki'
'Saito, Gunzi'
'Lyubovskaya, Rimma N.'

_publ_section_title
;
 Molecular structure, optical and magnetic properties of metal-free
 phthalocyanine radical anions in crystalline salts
 (H2Pc&#x02D9;(-))(cryptand[2,2,2][Na(+)])&#x00B7;1.5C6H4Cl2 and
 (H2Pc&#x02D9;(-))(TOA(+))&#x00B7;C6H4Cl2 (TOA(+) is tetraoctylammonium
 cation).
;
_journal_issue 19
_journal_name_full 'Dalton transactions (Cambridge, England : 2003)'
_journal_page_first 6810
_journal_page_last 6816
_journal_paper_doi 10.1039/c3dt50245g
_journal_volume 42
_journal_year 2013
_chemical_formula_moiety 'C32 H18 N8, C32 H68 N, C6 H4 Cl2'
_chemical_formula_sum 'C70 H90 Cl2 N9'
_chemical_formula_weight 1128.41
_chemical_name_systematic
;
?
;
_space_group_IT_number 14
_symmetry_cell_setting monoclinic
_symmetry_space_group_name_Hall '-P 2ybc'
_symmetry_space_group_name_H-M 'P 1 21/c 1'
_atom_sites_solution_hydrogens geom
_atom_sites_solution_primary direct
_atom_sites_solution_secondary difmap
_audit_creation_method SHELXL-97
_cell_angle_alpha 90.00
_cell_angle_beta 90.537(7)
_cell_angle_gamma 90.00
_cell_formula_units_Z 8
_cell_length_a 16.1492(11)
_cell_length_b 23.9690(15)
_cell_length_c 32.223(2)
_cell_measurement_reflns_used 17902
_cell_measurement_temperature 130(2)
_cell_measurement_theta_max 29.7931
_cell_measurement_theta_min 1.5183
_cell_volume 12472.3(14)
_computing_cell_refinement
;
CrysAlisPro, Oxford Diffraction Ltd.,
Version 1.171.33.48 (release 15-09-2009 CrysAlis171 .NET)
(compiled Sep 15 2009,11:49:04)
;
_computing_data_collection
;
CrysAlisPro, Oxford Diffraction Ltd.,
Version 1.171.33.48 (release 15-09-2009 CrysAlis171 .NET)
(compiled Sep 15 2009,11:49:04)
;
_computing_data_reduction
;
CrysAlisPro, Oxford Diffraction Ltd.,
Version 1.171.33.48 (release 15-09-2009 CrysAlis171 .NET)
(compiled Sep 15 2009,11:49:04)
;
_computing_molecular_graphics 'WinGX (L.J. Farrugia, 1999)'
_computing_publication_material 'WinGX (L.J. Farrugia, 1999)'
_computing_structure_refinement 'SHELXL-97 (Sheldrick, 2008)'
_computing_structure_solution 'SHELXS-97 (Sheldrick, 2008)'
_diffrn_ambient_temperature 130(2)
_diffrn_detector_area_resol_mean 10.4752
_diffrn_measured_fraction_theta_full 0.962
_diffrn_measured_fraction_theta_max 0.935
_diffrn_measurement_device_type 'Xcalibur, Ruby, Gemini'
_diffrn_measurement_method '\w scans'
_diffrn_radiation_monochromator graphite
_diffrn_radiation_source 'Enhance (Mo) X-ray Source'
_diffrn_radiation_type MoK\a
_diffrn_radiation_wavelength 0.71073
_diffrn_reflns_av_R_equivalents 0.0650
_diffrn_reflns_av_sigmaI/netI 0.0822
_diffrn_reflns_limit_h_max 13
_diffrn_reflns_limit_h_min -20
_diffrn_reflns_limit_k_max 30
_diffrn_reflns_limit_k_min -30
_diffrn_reflns_limit_l_max 41
_diffrn_reflns_limit_l_min -31
_diffrn_reflns_number 73448
_diffrn_reflns_theta_full 25.00
_diffrn_reflns_theta_max 27.10
_diffrn_reflns_theta_min 2.55
_exptl_absorpt_coefficient_mu 0.154
_exptl_absorpt_correction_T_max 1.00000
_exptl_absorpt_correction_T_min 0.48258
_exptl_absorpt_correction_type multi-scan
_exptl_absorpt_process_details
;
CrysAlisPro, Agilent Technologies,
Version 1.171.34.46 (release 25-11-2010 CrysAlis171 .NET)
(compiled Nov 25 2010,17:55:46)
Empirical absorption correction using spherical harmonics,
implemented in SCALE3 ABSPACK scaling algorithm.
;
_exptl_crystal_colour black
_exptl_crystal_density_diffrn 1.202
_exptl_crystal_density_method 'not measured'
_exptl_crystal_description rhomb
_exptl_crystal_F_000 4856
_exptl_crystal_size_max 0.56
_exptl_crystal_size_mid 0.26
_exptl_crystal_size_min 0.10
_refine_diff_density_max 1.187
_refine_diff_density_min -0.806
_refine_diff_density_rms 0.078
_refine_ls_extinction_method none
_refine_ls_goodness_of_fit_ref 1.031
_refine_ls_hydrogen_treatment constr
_refine_ls_matrix_type full
_refine_ls_number_parameters 1516
_refine_ls_number_reflns 25719
_refine_ls_number_restraints 192
_refine_ls_restrained_S_all 1.054
_refine_ls_R_factor_all 0.1693
_refine_ls_R_factor_gt 0.0988
_refine_ls_shift/su_max 0.005
_refine_ls_shift/su_mean 0.000
_refine_ls_structure_factor_coef Fsqd
_refine_ls_weighting_details 'calc w=1/[\s^2^(Fo^2^)+(0.1520P)^2^+6.6880P] where P=(Fo^2^+2Fc^2^)/3'
_refine_ls_weighting_scheme calc
_refine_ls_wR_factor_gt 0.2587
_refine_ls_wR_factor_ref 0.2983
_reflns_number_gt 13955
_reflns_number_total 25719
_reflns_threshold_expression >2\s(I)
_cod_data_source_file c3dt50245g.txt
_cod_data_source_block (H2Pc)_(TOA)_(C6H4Cl2)
_cod_original_cell_volume 12472.3(15)
_cod_original_sg_symbol_H-M 'P 21/c'
_cod_database_code 7021287

loop_
_symmetry_equiv_pos_as_xyz
'x, y, z'
'-x, y+1/2, -z+1/2'
'-x, -y, -z'
'x, -y-1/2, z-1/2'

loop_
_atom_site_label
_atom_site_type_symbol
_atom_site_fract_x
_atom_site_fract_y
_atom_site_fract_z
_atom_site_U_iso_or_equiv
_atom_site_adp_type
_atom_site_occupancy
_atom_site_symmetry_multiplicity
_atom_site_calc_flag
_atom_site_refinement_flags
_atom_site_disorder_assembly
_atom_site_disorder_group
C1 C -0.0024(2) 0.79488(14) 0.18504(12) 0.0317(8) Uani 1 1 d . . .
C2 C -0.0606(2) 0.81320(14) 0.24479(12) 0.0310(8) Uani 1 1 d . . .
C3 C -0.0417(2) 0.78551(14) 0.31349(12) 0.0319(8) Uani 1 1 d . . .
C4 C 0.0403(2) 0.71889(15) 0.34408(12) 0.0358(9) Uani 1 1 d . . .
C5 C 0.1465(2) 0.66041(14) 0.32029(12) 0.0336(8) Uani 1 1 d . . .
C6 C 0.2076(2) 0.64374(14) 0.26083(12) 0.0320(8) Uani 1 1 d . . .
C7 C 0.1923(2) 0.67436(14) 0.19264(12) 0.0318(8) Uani 1 1 d . . .
C8 C 0.1046(2) 0.73748(14) 0.16163(12) 0.0325(8) Uani 1 1 d . . .
C9 C -0.0694(2) 0.83342(14) 0.17609(12) 0.0336(8) Uani 1 1 d . . .
C10 C -0.1070(2) 0.84408(14) 0.21388(12) 0.0324(8) Uani 1 1 d . . .
C11 C -0.0634(2) 0.78323(14) 0.35666(12) 0.0335(8) Uani 1 1 d . . .
C12 C -0.0149(2) 0.74062(15) 0.37530(12) 0.0359(9) Uani 1 1 d . . .
C13 C 0.2080(2) 0.61789(14) 0.32897(12) 0.0350(9) Uani 1 1 d . . .
C14 C 0.2469(2) 0.60784(14) 0.29094(12) 0.0333(8) Uani 1 1 d . . .
C15 C 0.2087(2) 0.67432(15) 0.14884(12) 0.0334(8) Uani 1 1 d . . .
C16 C 0.1567(2) 0.71291(14) 0.12959(12) 0.0339(9) Uani 1 1 d . . .
C17 C -0.0982(2) 0.85797(15) 0.13959(13) 0.0374(9) Uani 1 1 d . . .
H17 H -0.0730 0.8508 0.1143 0.045 Uiso 1 1 calc R . .
C18 C -0.1657(2) 0.89346(15) 0.14225(13) 0.0390(9) Uani 1 1 d . . .
H18 H -0.1851 0.9112 0.1184 0.047 Uiso 1 1 calc R . .
C19 C -0.2051(2) 0.90322(16) 0.17988(13) 0.0398(9) Uani 1 1 d . . .
H19 H -0.2513 0.9264 0.1806 0.048 Uiso 1 1 calc R . .
C20 C -0.1767(2) 0.87920(14) 0.21586(12) 0.0338(9) Uani 1 1 d . . .
H20 H -0.2028 0.8859 0.2410 0.041 Uiso 1 1 calc R . .
C21 C -0.1225(2) 0.81173(16) 0.37912(13) 0.0385(9) Uani 1 1 d . . .
H21 H -0.1539 0.8398 0.3668 0.046 Uiso 1 1 calc R . .
C22 C -0.1338(2) 0.79771(17) 0.42017(13) 0.0438(10) Uani 1 1 d . . .
H22 H -0.1723 0.8170 0.4359 0.053 Uiso 1 1 calc R . .
C23 C -0.0878(3) 0.75483(18) 0.43821(13) 0.0453(10) Uani 1 1 d . . .
H23 H -0.0975 0.7451 0.4657 0.054 Uiso 1 1 calc R . .
C24 C -0.0272(3) 0.72610(17) 0.41588(13) 0.0445(10) Uani 1 1 d . . .
H24 H 0.0039 0.6979 0.4283 0.053 Uiso 1 1 calc R . .
C25 C 0.2314(2) 0.58923(16) 0.36438(13) 0.0415(9) Uani 1 1 d . . .
H25 H 0.2057 0.5963 0.3895 0.050 Uiso 1 1 calc R . .
C26 C 0.2938(3) 0.54988(16) 0.36174(14) 0.0447(10) Uani 1 1 d . . .
H26 H 0.3100 0.5302 0.3853 0.054 Uiso 1 1 calc R . .
C27 C 0.3327(2) 0.53951(16) 0.32375(14) 0.0427(10) Uani 1 1 d . . .
H27 H 0.3752 0.5134 0.3227 0.051 Uiso 1 1 calc R . .
C28 C 0.3098(2) 0.56682(14) 0.28836(13) 0.0381(9) Uani 1 1 d . . .
H28 H 0.3347 0.5587 0.2632 0.046 Uiso 1 1 calc R . .
C29 C 0.2643(2) 0.64291(16) 0.12514(13) 0.0397(9) Uani 1 1 d . . .
H29 H 0.2982 0.6162 0.1375 0.048 Uiso 1 1 calc R . .
C30 C 0.2675(3) 0.65268(17) 0.08317(14) 0.0471(10) Uani 1 1 d . . .
H30 H 0.3051 0.6331 0.0671 0.057 Uiso 1 1 calc R . .
C31 C 0.2148(3) 0.69184(17) 0.06434(14) 0.0461(10) Uani 1 1 d . . .
H31 H 0.2179 0.6977 0.0359 0.055 Uiso 1 1 calc R . .
C32 C 0.1580(2) 0.72200(16) 0.08733(13) 0.0403(9) Uani 1 1 d . . .
H32 H 0.1222 0.7474 0.0747 0.048 Uiso 1 1 calc R . .
N1 N 0.04662(18) 0.77441(12) 0.15466(10) 0.0333(7) Uani 1 1 d . . .
N2 N 0.00170(17) 0.78314(12) 0.22639(10) 0.0329(7) Uani 1 1 d . . .
N3 N -0.07927(18) 0.81574(12) 0.28519(10) 0.0326(7) Uani 1 1 d . . .
N4 N 0.02148(18) 0.74646(12) 0.30802(10) 0.0336(7) Uani 1 1 d . . .
H4 H 0.0457 0.7405 0.2848 0.040 Uiso 1 1 calc R . .
N5 N 0.09669(19) 0.68020(13) 0.35041(10) 0.0367(7) Uani 1 1 d . . .
N6 N 0.14699(17) 0.67532(12) 0.27965(10) 0.0331(7) Uani 1 1 d . . .
N7 N 0.22807(17) 0.64360(12) 0.22077(10) 0.0333(7) Uani 1 1 d . . .
N8 N 0.12917(17) 0.71344(11) 0.19836(10) 0.0325(7) Uani 1 1 d . . .
H8 H 0.1082 0.7214 0.2221 0.039 Uiso 1 1 calc R . .
C33 C 0.6040(2) 0.46379(15) 0.15796(12) 0.0341(9) Uani 1 1 d . . .
C34 C 0.6930(2) 0.52572(14) 0.18953(12) 0.0325(8) Uani 1 1 d . . .
C35 C 0.7115(2) 0.55400(14) 0.25792(12) 0.0289(8) Uani 1 1 d . . .
C36 C 0.6584(2) 0.53160(15) 0.31822(12) 0.0359(9) Uani 1 1 d . . .
C37 C 0.5531(2) 0.47234(15) 0.34226(13) 0.0358(9) Uani 1 1 d . . .
C38 C 0.4619(2) 0.41210(14) 0.31010(13) 0.0355(9) Uani 1 1 d . . .
C39 C 0.4419(2) 0.38591(14) 0.24136(12) 0.0331(8) Uani 1 1 d . . .
C40 C 0.4982(2) 0.40552(14) 0.18179(13) 0.0337(8) Uani 1 1 d . . .
C41 C 0.6524(2) 0.49103(15) 0.12558(13) 0.0373(9) Uani 1 1 d . . .
C42 C 0.7069(2) 0.52853(15) 0.14522(12) 0.0355(9) Uani 1 1 d . . .
C43 C 0.7510(2) 0.58930(14) 0.28767(12) 0.0320(8) Uani 1 1 d . . .
C44 C 0.7189(2) 0.57449(15) 0.32660(12) 0.0351(9) Uani 1 1 d . . .
C45 C 0.4996(2) 0.44880(16) 0.37374(13) 0.0377(9) Uani 1 1 d . . .
C46 C 0.4450(2) 0.41191(15) 0.35435(12) 0.0352(9) Uani 1 1 d . . .
C47 C 0.3968(2) 0.35381(15) 0.21109(13) 0.0356(9) Uani 1 1 d . . .
C48 C 0.4335(2) 0.36538(15) 0.17292(12) 0.0336(9) Uani 1 1 d . . .
C49 C 0.6491(3) 0.48706(18) 0.08321(13) 0.0451(10) Uani 1 1 d . . .
H49 H 0.6119 0.4630 0.0702 0.054 Uiso 1 1 calc R . .
C50 C 0.7023(3) 0.51950(19) 0.06043(14) 0.0512(11) Uani 1 1 d . . .
H50 H 0.7012 0.5171 0.0316 0.061 Uiso 1 1 calc R . .
C51 C 0.7586(3) 0.55633(19) 0.08007(13) 0.0506(11) Uani 1 1 d . . .
H51 H 0.7943 0.5777 0.0641 0.061 Uiso 1 1 calc R . .
C52 C 0.7611(2) 0.56083(16) 0.12183(13) 0.0417(10) Uani 1 1 d . . .
H52 H 0.7982 0.5850 0.1348 0.050 Uiso 1 1 calc R . .
C53 C 0.8094(2) 0.63281(14) 0.28463(13) 0.0354(9) Uani 1 1 d . . .
H53 H 0.8309 0.6431 0.2591 0.043 Uiso 1 1 calc R . .
C54 C 0.8337(2) 0.65941(15) 0.32014(13) 0.0392(9) Uani 1 1 d . . .
H54 H 0.8717 0.6885 0.3184 0.047 Uiso 1 1 calc R . .
C55 C 0.8033(2) 0.64434(16) 0.35911(14) 0.0429(10) Uani 1 1 d . . .
H55 H 0.8218 0.6629 0.3828 0.051 Uiso 1 1 calc R . .
C56 C 0.7453(2) 0.60178(16) 0.36249(13) 0.0407(9) Uani 1 1 d . . .
H56 H 0.7246 0.5917 0.3883 0.049 Uiso 1 1 calc R . .
C57 C 0.4965(3) 0.45829(18) 0.41565(14) 0.0482(10) Uani 1 1 d . . .
H57 H 0.5334 0.4826 0.4286 0.058 Uiso 1 1 calc R . .
C58 C 0.4364(3) 0.43047(19) 0.43818(15) 0.0531(11) Uani 1 1 d . . .
H58 H 0.4322 0.4369 0.4665 0.064 Uiso 1 1 calc R . .
C59 C 0.3825(3) 0.39311(19) 0.41897(15) 0.0513(11) Uani 1 1 d . . .
H59 H 0.3434 0.3745 0.4348 0.062 Uiso 1 1 calc R . .
C60 C 0.3857(2) 0.38321(16) 0.37727(14) 0.0423(10) Uani 1 1 d . . .
H60 H 0.3495 0.3582 0.3646 0.051 Uiso 1 1 calc R . .
C61 C 0.3285(2) 0.31734(15) 0.21359(13) 0.0382(9) Uani 1 1 d . . .
H61 H 0.3028 0.3102 0.2387 0.046 Uiso 1 1 calc R . .
C62 C 0.3015(2) 0.29288(15) 0.17745(14) 0.0399(10) Uani 1 1 d . . .
H62 H 0.2565 0.2687 0.1783 0.048 Uiso 1 1 calc R . .
C63 C 0.3387(2) 0.30287(16) 0.13985(14) 0.0429(10) Uani 1 1 d . . .
H63 H 0.3194 0.2845 0.1162 0.051 Uiso 1 1 calc R . .
C64 C 0.4052(2) 0.34021(15) 0.13662(13) 0.0384(9) Uani 1 1 d . . .
H64 H 0.4294 0.3478 0.1112 0.046 Uiso 1 1 calc R . .
N9 N 0.54579(18) 0.42672(12) 0.15097(10) 0.0364(7) Uani 1 1 d . . .
N10 N 0.63080(17) 0.48604(11) 0.19469(10) 0.0323(7) Uani 1 1 d . . .
H10 H 0.6114 0.4766 0.2184 0.039 Uiso 1 1 calc R . .
N11 N 0.72966(18) 0.55621(12) 0.21742(10) 0.0331(7) Uani 1 1 d . . .
N12 N 0.65419(18) 0.51946(12) 0.27710(10) 0.0338(7) Uani 1 1 d . . .
N13 N 0.61157(19) 0.50933(13) 0.34878(10) 0.0375(7) Uani 1 1 d . . .
N14 N 0.52702(18) 0.44972(12) 0.30524(10) 0.0346(7) Uani 1 1 d . . .
H14 H 0.5484 0.4578 0.2817 0.042 Uiso 1 1 calc R . .
N15 N 0.42355(18) 0.38306(12) 0.28197(10) 0.0348(7) Uani 1 1 d . . .
N16 N 0.50281(18) 0.41692(12) 0.22305(10) 0.0344(7) Uani 1 1 d . . .
C65 C 0.0376(2) -0.04392(14) 0.23715(12) 0.0334(8) Uani 1 1 d . . .
H65A H 0.0313 -0.0613 0.2641 0.040 Uiso 1 1 calc R . .
H65B H 0.0063 -0.0660 0.2173 0.040 Uiso 1 1 calc R . .
C66 C 0.1284(2) -0.04604(14) 0.22550(13) 0.0354(9) Uani 1 1 d . . .
H66A H 0.1620 -0.0335 0.2488 0.042 Uiso 1 1 calc R . .
H66B H 0.1381 -0.0211 0.2024 0.042 Uiso 1 1 calc R . .
C67 C 0.1538(2) -0.10561(14) 0.21345(13) 0.0353(9) Uani 1 1 d . . .
H67A H 0.1453 -0.1302 0.2370 0.042 Uiso 1 1 calc R . .
H67B H 0.1184 -0.1184 0.1909 0.042 Uiso 1 1 calc R . .
C68 C 0.2437(2) -0.10962(15) 0.20011(13) 0.0388(9) Uani 1 1 d . . .
H68A H 0.2794 -0.1028 0.2240 0.047 Uiso 1 1 calc R . .
H68B H 0.2546 -0.0808 0.1798 0.047 Uiso 1 1 calc R . .
C69 C 0.2653(2) -0.16618(15) 0.18155(13) 0.0365(9) Uani 1 1 d . . .
H69A H 0.2265 -0.1744 0.1592 0.044 Uiso 1 1 calc R . .
H69B H 0.2589 -0.1947 0.2027 0.044 Uiso 1 1 calc R . .
C70 C 0.3536(2) -0.16887(15) 0.16465(13) 0.0391(9) Uani 1 1 d . . .
H70A H 0.3610 -0.1391 0.1446 0.047 Uiso 1 1 calc R . .
H70B H 0.3926 -0.1626 0.1873 0.047 Uiso 1 1 calc R . .
C71 C 0.3736(2) -0.22476(15) 0.14396(14) 0.0410(9) Uani 1 1 d . . .
H71A H 0.3676 -0.2544 0.1642 0.049 Uiso 1 1 calc R . .
H71B H 0.3340 -0.2314 0.1217 0.049 Uiso 1 1 calc R . .
C72 C 0.4604(3) -0.22658(18) 0.12649(14) 0.0488(11) Uani 1 1 d . . .
H72A H 0.4674 -0.1965 0.1072 0.073 Uiso 1 1 calc R . .
H72B H 0.4688 -0.2615 0.1126 0.073 Uiso 1 1 calc R . .
H72C H 0.5001 -0.2229 0.1487 0.073 Uiso 1 1 calc R . .
C73 C 0.0099(2) 0.04488(15) 0.19749(12) 0.0354(9) Uani 1 1 d . . .
H73A H -0.0210 0.0795 0.1987 0.042 Uiso 1 1 calc R . .
H73B H 0.0679 0.0546 0.1945 0.042 Uiso 1 1 calc R . .
C74 C -0.0172(3) 0.01377(16) 0.15921(12) 0.0402(9) Uani 1 1 d . . .
H74A H -0.0760 0.0057 0.1606 0.048 Uiso 1 1 calc R . .
H74B H 0.0124 -0.0213 0.1574 0.048 Uiso 1 1 calc R . .
C75 C 0.0004(3) 0.04897(16) 0.12114(12) 0.0421(10) Uani 1 1 d . . .
H75A H -0.0279 0.0845 0.1238 0.051 Uiso 1 1 calc R . .
H75B H 0.0593 0.0564 0.1200 0.051 Uiso 1 1 calc R . .
C76 C -0.0268(3) 0.02151(17) 0.08115(13) 0.0486(11) Uani 1 1 d . . .
H76A H -0.0844 0.0104 0.0835 0.058 Uiso 1 1 calc R . .
H76B H 0.0057 -0.0120 0.0771 0.058 Uiso 1 1 calc R . .
C77 C -0.0179(3) 0.05871(19) 0.04353(14) 0.0501(11) Uani 1 1 d . . .
H77A H -0.0478 0.0931 0.0484 0.060 Uiso 1 1 calc R . .
H77B H -0.0437 0.0404 0.0199 0.060 Uiso 1 1 calc R . .
C78 C 0.0710(3) 0.0731(2) 0.03253(14) 0.0563(12) Uani 1 1 d . . .
H78A H 0.0966 0.0920 0.0559 0.068 Uiso 1 1 calc R . .
H78B H 0.1013 0.0387 0.0280 0.068 Uiso 1 1 calc R . .
C79 C 0.0789(3) 0.1095(2) -0.00553(15) 0.0655(14) Uani 1 1 d . . .
H79A H 0.0508 0.1446 -0.0005 0.079 Uiso 1 1 calc R . .
H79B H 0.0512 0.0913 -0.0287 0.079 Uiso 1 1 calc R . .
C80 C 0.1685(4) 0.1216(3) -0.01743(19) 0.095(2) Uani 1 1 d . . .
H80A H 0.1997 0.1316 0.0070 0.143 Uiso 1 1 calc R . .
H80B H 0.1697 0.1519 -0.0369 0.143 Uiso 1 1 calc R . .
H80C H 0.1923 0.0890 -0.0298 0.143 Uiso 1 1 calc R . .
C81 C 0.0434(2) 0.04782(14) 0.27227(12) 0.0323(8) Uani 1 1 d . . .
H81A H 0.1017 0.0501 0.2654 0.039 Uiso 1 1 calc R . .
H81B H 0.0392 0.0275 0.2982 0.039 Uiso 1 1 calc R . .
C82 C 0.0107(2) 0.10711(14) 0.27901(12) 0.0343(9) Uani 1 1 d . . .
H82A H 0.0234 0.1299 0.2550 0.041 Uiso 1 1 calc R . .
H82B H -0.0491 0.1060 0.2819 0.041 Uiso 1 1 calc R . .
C83 C 0.0489(2) 0.13286(15) 0.31720(12) 0.0350(9) Uani 1 1 d . . .
H83A H 0.0380 0.1727 0.3170 0.042 Uiso 1 1 calc R . .
H83B H 0.1084 0.1277 0.3164 0.042 Uiso 1 1 calc R . .
C84 C 0.0164(2) 0.10829(17) 0.35717(13) 0.0417(10) Uani 1 1 d . . .
H84A H 0.0354 0.0700 0.3592 0.050 Uiso 1 1 calc R . .
H84B H -0.0436 0.1074 0.3554 0.050 Uiso 1 1 calc R . .
C85 C 0.0413(2) 0.13873(17) 0.39692(12) 0.0410(9) Uani 1 1 d . . .
H85A H 0.1012 0.1404 0.3989 0.049 Uiso 1 1 calc R . .
H85B H 0.0205 0.1767 0.3958 0.049 Uiso 1 1 calc R . .
C86 C 0.0082(3) 0.11040(19) 0.43485(13) 0.0514(11) Uani 1 1 d . . .
H86A H 0.0286 0.0724 0.4354 0.062 Uiso 1 1 calc R . .
H86B H -0.0517 0.1087 0.4324 0.062 Uiso 1 1 calc R . .
C87 C 0.0301(3) 0.1376(2) 0.47555(14) 0.0613(13) Uani 1 1 d . . .
H87A H 0.0085 0.1754 0.4757 0.074 Uiso 1 1 calc R . .
H87B H 0.0899 0.1399 0.4782 0.074 Uiso 1 1 calc R . .
C88 C -0.0038(4) 0.1064(3) 0.51232(15) 0.0758(16) Uani 1 1 d . . .
H88A H -0.0632 0.1073 0.5114 0.114 Uiso 1 1 calc R . .
H88B H 0.0156 0.1236 0.5375 0.114 Uiso 1 1 calc R . .
H88C H 0.0148 0.0683 0.5115 0.114 Uiso 1 1 calc R . .
C89 C -0.0928(2) 0.00941(15) 0.24724(12) 0.0336(8) Uani 1 1 d . . .
H89A H -0.1170 0.0464 0.2456 0.040 Uiso 1 1 calc R . .
H89B H -0.1176 -0.0127 0.2251 0.040 Uiso 1 1 calc R . .
C90 C -0.1172(2) -0.01602(15) 0.28786(12) 0.0352(9) Uani 1 1 d . . .
H90A H -0.0878 0.0023 0.3104 0.042 Uiso 1 1 calc R . .
H90B H -0.1027 -0.0553 0.2882 0.042 Uiso 1 1 calc R . .
C91 C -0.2114(2) -0.00926(15) 0.29365(13) 0.0385(9) Uani 1 1 d . . .
H91A H -0.2237 0.0300 0.2975 0.046 Uiso 1 1 calc R . .
H91B H -0.2395 -0.0214 0.2685 0.046 Uiso 1 1 calc R . .
C92 C -0.2463(2) -0.04185(16) 0.33020(13) 0.0403(9) Uani 1 1 d . . .
H92A H -0.3055 -0.0356 0.3313 0.048 Uiso 1 1 calc R . .
H92B H -0.2374 -0.0813 0.3254 0.048 Uiso 1 1 calc R . .
C93 C -0.2086(3) -0.02658(17) 0.37155(13) 0.0464(10) Uani 1 1 d . . .
H93A H -0.2093 0.0137 0.3746 0.056 Uiso 1 1 calc R . .
H93B H -0.1513 -0.0387 0.3723 0.056 Uiso 1 1 calc R . .
C94 C -0.2547(3) -0.05292(18) 0.40795(14) 0.0522(11) Uani 1 1 d . . .
H94A H -0.3077 -0.0344 0.4109 0.063 Uiso 1 1 calc R . .
H94B H -0.2655 -0.0918 0.4015 0.063 Uiso 1 1 calc R . .
C95 C -0.2080(3) -0.0497(2) 0.44922(15) 0.0657(14) Uani 1 1 d . . .
H95A H -0.2404 -0.0684 0.4703 0.079 Uiso 1 1 calc R . .
H95B H -0.1561 -0.0698 0.4466 0.079 Uiso 1 1 calc R . .
C96 C -0.1900(4) 0.0072(2) 0.46331(18) 0.0865(19) Uani 1 1 d . . .
H96A H -0.1528 0.0248 0.4443 0.130 Uiso 1 1 calc R . .
H96B H -0.1648 0.0060 0.4904 0.130 Uiso 1 1 calc R . .
H96C H -0.2405 0.0282 0.4645 0.130 Uiso 1 1 calc R . .
N17 N -0.00026(18) 0.01459(11) 0.23877(9) 0.0311(7) Uani 1 1 d . . .
C97 C 0.4984(2) 0.14876(15) 0.19721(12) 0.0384(9) Uani 1 1 d . . .
H97A H 0.5562 0.1416 0.1913 0.046 Uiso 1 1 calc R . .
H97B H 0.4716 0.1129 0.2010 0.046 Uiso 1 1 calc R . .
C98 C 0.4601(3) 0.17650(17) 0.15998(13) 0.0439(10) Uani 1 1 d . . .
H98A H 0.4839 0.2134 0.1566 0.053 Uiso 1 1 calc R . .
H98B H 0.4011 0.1809 0.1643 0.053 Uiso 1 1 calc R . .
C99 C 0.4743(3) 0.14255(17) 0.12077(13) 0.0455(10) Uani 1 1 d . . .
H99A H 0.5333 0.1401 0.1157 0.055 Uiso 1 1 calc R . .
H99B H 0.4536 0.1050 0.1249 0.055 Uiso 1 1 calc R . .
C100 C 0.4321(3) 0.16775(19) 0.08358(13) 0.0517(11) Uani 1 1 d . . .
H10A H 0.4513 0.2058 0.0801 0.062 Uiso 1 1 calc R . .
H10B H 0.3729 0.1690 0.0884 0.062 Uiso 1 1 calc R . .
C101 C 0.4483(3) 0.1351(2) 0.04384(15) 0.0576(12) Uani 1 1 d . . .
H10C H 0.4048 0.1435 0.0238 0.069 Uiso 1 1 calc R . .
H10D H 0.4455 0.0956 0.0499 0.069 Uiso 1 1 calc R . .
C102 C 0.5322(3) 0.1480(2) 0.02428(15) 0.0619(13) Uani 1 1 d . . .
H10E H 0.5743 0.1488 0.0460 0.074 Uiso 1 1 calc R . .
H10F H 0.5461 0.1181 0.0052 0.074 Uiso 1 1 calc R . .
C103 C 0.5335(4) 0.2035(3) 0.00087(17) 0.0752(16) Uani 1 1 d . . .
H10G H 0.4916 0.2026 -0.0209 0.090 Uiso 1 1 calc R . .
H10H H 0.5192 0.2333 0.0199 0.090 Uiso 1 1 calc R . .
C104 C 0.6170(4) 0.2164(3) -0.01839(19) 0.098(2) Uani 1 1 d U . .
H10I H 0.6576 0.2217 0.0032 0.147 Uiso 1 1 calc R . .
H10J H 0.6126 0.2497 -0.0348 0.147 Uiso 1 1 calc R . .
H10K H 0.6334 0.1858 -0.0357 0.147 Uiso 1 1 calc R . .
C105 C 0.5319(2) 0.23885(15) 0.23417(13) 0.0368(9) Uani 1 1 d . . .
H10L H 0.5000 0.2600 0.2139 0.044 Uiso 1 1 calc R . .
H10M H 0.5266 0.2575 0.2607 0.044 Uiso 1 1 calc R . .
C106 C 0.6229(2) 0.24018(15) 0.22159(13) 0.0378(9) Uani 1 1 d . . .
H10N H 0.6315 0.2154 0.1982 0.045 Uiso 1 1 calc R . .
H10O H 0.6573 0.2274 0.2445 0.045 Uiso 1 1 calc R . .
C107 C 0.6478(2) 0.29970(15) 0.20964(13) 0.0389(9) Uani 1 1 d . . .
H10P H 0.6135 0.3121 0.1866 0.047 Uiso 1 1 calc R . .
H10Q H 0.6377 0.3244 0.2329 0.047 Uiso 1 1 calc R . .
C108 C 0.7390(2) 0.30386(15) 0.19745(13) 0.0384(9) Uani 1 1 d . . .
H10R H 0.7735 0.2976 0.2218 0.046 Uiso 1 1 calc R . .
H10S H 0.7514 0.2748 0.1775 0.046 Uiso 1 1 calc R . .
C109 C 0.7606(2) 0.36058(15) 0.17873(13) 0.0383(9) Uani 1 1 d . . .
H10T H 0.7235 0.3678 0.1555 0.046 Uiso 1 1 calc R . .
H10U H 0.7513 0.3893 0.1994 0.046 Uiso 1 1 calc R . .
C110 C 0.8496(2) 0.36483(15) 0.16381(13) 0.0369(9) Uani 1 1 d . . .
H11A H 0.8593 0.3359 0.1434 0.044 Uiso 1 1 calc R . .
H11B H 0.8868 0.3582 0.1871 0.044 Uiso 1 1 calc R . .
C111 C 0.8700(2) 0.42154(16) 0.14465(13) 0.0415(9) Uani 1 1 d . . .
H11C H 0.8322 0.4286 0.1217 0.050 Uiso 1 1 calc R . .
H11D H 0.8616 0.4505 0.1653 0.050 Uiso 1 1 calc R . .
C112 C 0.9585(3) 0.42479(18) 0.12909(15) 0.0510(11) Uani 1 1 d . . .
H11E H 0.9963 0.4198 0.1520 0.077 Uiso 1 1 calc R . .
H11F H 0.9677 0.4606 0.1166 0.077 Uiso 1 1 calc R . .
H11G H 0.9674 0.3960 0.1089 0.077 Uiso 1 1 calc R . .
C113 C 0.4025(2) 0.18768(15) 0.24910(12) 0.0357(9) Uani 1 1 d . . .
H11H H 0.3762 0.2099 0.2276 0.043 Uiso 1 1 calc R . .
H11I H 0.3769 0.1511 0.2484 0.043 Uiso 1 1 calc R . .
C114 C 0.3829(2) 0.21380(16) 0.29002(12) 0.0377(9) Uani 1 1 d . . .
H11J H 0.3987 0.2529 0.2897 0.045 Uiso 1 1 calc R . .
H11K H 0.4144 0.1954 0.3119 0.045 Uiso 1 1 calc R . .
C115 C 0.2907(2) 0.20874(15) 0.29874(13) 0.0400(9) Uani 1 1 d . . .
H11L H 0.2601 0.2249 0.2756 0.048 Uiso 1 1 calc R . .
H11M H 0.2764 0.1695 0.3001 0.048 Uiso 1 1 calc R . .
C116 C 0.2627(2) 0.23675(17) 0.33854(14) 0.0452(10) Uani 1 1 d . . .
H11N H 0.2716 0.2766 0.3362 0.054 Uiso 1 1 calc R . .
H11O H 0.2038 0.2306 0.3418 0.054 Uiso 1 1 calc R . .
C117 C 0.3075(3) 0.21567(18) 0.37686(14) 0.0487(11) Uani 1 1 d . . .
H11P H 0.3054 0.1752 0.3768 0.058 Uiso 1 1 calc R . .
H11Q H 0.3653 0.2265 0.3751 0.058 Uiso 1 1 calc R . .
C118 C 0.2741(3) 0.2363(2) 0.41758(15) 0.0565(12) Uani 1 1 d . . .
H11R H 0.2168 0.2248 0.4200 0.068 Uiso 1 1 calc R . .
H11S H 0.2755 0.2767 0.4179 0.068 Uiso 1 1 calc R . .
C119 C 0.3230(4) 0.2143(3) 0.45474(17) 0.0743(15) Uani 1 1 d . . .
H11T H 0.3216 0.1738 0.4541 0.089 Uiso 1 1 calc R . .
H11U H 0.3803 0.2257 0.4520 0.089 Uiso 1 1 calc R . .
C120 C 0.2922(4) 0.2336(3) 0.49608(18) 0.096(2) Uani 1 1 d . . .
H12A H 0.3031 0.2728 0.4992 0.144 Uiso 1 1 calc R . .
H12B H 0.3202 0.2134 0.5178 0.144 Uiso 1 1 calc R . .
H12C H 0.2337 0.2270 0.4977 0.144 Uiso 1 1 calc R . .
C121 C 0.5408(2) 0.14882(14) 0.27057(12) 0.0342(8) Uani 1 1 d . . .
H12D H 0.5405 0.1706 0.2960 0.041 Uiso 1 1 calc R . .
H12E H 0.5980 0.1455 0.2619 0.041 Uiso 1 1 calc R . .
C122 C 0.5083(2) 0.09030(15) 0.28032(13) 0.0367(9) Uani 1 1 d . . .
H12F H 0.4486 0.0918 0.2835 0.044 Uiso 1 1 calc R . .
H12G H 0.5203 0.0656 0.2573 0.044 Uiso 1 1 calc R . .
C123 C 0.5474(2) 0.06727(15) 0.31972(13) 0.0392(9) Uani 1 1 d . . .
H12H H 0.6071 0.0716 0.3183 0.047 Uiso 1 1 calc R . .
H12I H 0.5354 0.0277 0.3217 0.047 Uiso 1 1 calc R . .
C124 C 0.5163(2) 0.09635(17) 0.35845(13) 0.0430(10) Uani 1 1 d . . .
H12J H 0.5380 0.1341 0.3588 0.052 Uiso 1 1 calc R . .
H12K H 0.4564 0.0990 0.3566 0.052 Uiso 1 1 calc R . .
C125 C 0.5390(2) 0.06843(16) 0.39922(13) 0.0415(10) Uani 1 1 d . . .
H12L H 0.5184 0.0304 0.3992 0.050 Uiso 1 1 calc R . .
H12M H 0.5988 0.0671 0.4022 0.050 Uiso 1 1 calc R . .
C126 C 0.5028(3) 0.09972(18) 0.43554(13) 0.0500(11) Uani 1 1 d . . .
H12N H 0.4436 0.1034 0.4312 0.060 Uiso 1 1 calc R . .
H12O H 0.5262 0.1370 0.4362 0.060 Uiso 1 1 calc R . .
C127 C 0.5180(3) 0.0724(2) 0.47729(14) 0.0586(12) Uani 1 1 d . . .
H12P H 0.5770 0.0725 0.4833 0.070 Uiso 1 1 calc R . .
H12Q H 0.4999 0.0338 0.4759 0.070 Uiso 1 1 calc R . .
C128 C 0.4727(4) 0.1017(2) 0.51280(16) 0.0727(15) Uani 1 1 d . . .
H12R H 0.4891 0.1402 0.5139 0.109 Uiso 1 1 calc R . .
H12S H 0.4866 0.0839 0.5386 0.109 Uiso 1 1 calc R . .
H12T H 0.4140 0.0994 0.5081 0.109 Uiso 1 1 calc R . .
N18 N 0.49386(18) 0.18065(12) 0.23774(10) 0.0339(7) Uani 1 1 d . . .
Cl1 Cl 0.86685(9) 0.28411(9) 0.04378(6) 0.1013(6) Uani 1 1 d D . .
Cl2 Cl 0.73939(10) 0.38075(6) 0.03202(5) 0.0829(5) Uani 1 1 d D . .
C129 C 0.7699(3) 0.2791(2) 0.06583(15) 0.0608(13) Uani 1 1 d D . .
C130 C 0.7134(3) 0.3223(2) 0.06077(15) 0.0594(12) Uani 1 1 d D . .
C131 C 0.6372(3) 0.3189(2) 0.07906(16) 0.0666(14) Uani 1 1 d D . .
H131 H 0.5996 0.3480 0.0761 0.080 Uiso 1 1 calc R . .
C132 C 0.6161(4) 0.2724(3) 0.10174(18) 0.0784(16) Uani 1 1 d D . .
H132 H 0.5649 0.2706 0.1147 0.094 Uiso 1 1 calc R . .
C133 C 0.6728(3) 0.2268(3) 0.10547(16) 0.0731(16) Uani 1 1 d D . .
H133 H 0.6583 0.1940 0.1190 0.088 Uiso 1 1 calc R . .
C134 C 0.7493(3) 0.2336(2) 0.08828(16) 0.0669(14) Uani 1 1 d D . .
H134 H 0.7887 0.2058 0.0922 0.080 Uiso 1 1 calc R . .
Cl3 Cl 0.1574(2) 0.83216(12) 0.00219(10) 0.0791(11) Uani 0.446(3) 1 d PDU A 1
Cl4 Cl 0.1231(3) 0.8819(2) 0.09242(13) 0.0921(14) Uani 0.446(3) 1 d PDU A 1
C135 C 0.2048(5) 0.8939(3) 0.0194(3) 0.056(2) Uani 0.446(3) 1 d PGDU A 1
C136 C 0.1926(5) 0.9144(3) 0.0592(2) 0.075(3) Uani 0.446(3) 1 d PGDU A 1
C137 C 0.2359(7) 0.9611(4) 0.0728(2) 0.078(3) Uani 0.446(3) 1 d PGDU A 1
H137 H 0.2278 0.9748 0.0995 0.094 Uiso 0.446(3) 1 calc PR A 1
C138 C 0.2915(6) 0.9874(3) 0.0465(3) 0.096(4) Uani 0.446(3) 1 d PGDU A 1
H138 H 0.3205 1.0187 0.0556 0.115 Uiso 0.446(3) 1 calc PR A 1
C139 C 0.3036(5) 0.9670(3) 0.0067(2) 0.063(2) Uani 0.446(3) 1 d PGDU A 1
H139 H 0.3408 0.9846 -0.0109 0.075 Uiso 0.446(3) 1 calc PR A 1
C140 C 0.2603(6) 0.9202(4) -0.0069(2) 0.089(4) Uani 0.446(3) 1 d PGDU A 1
H140 H 0.2684 0.9065 -0.0335 0.107 Uiso 0.446(3) 1 calc PR A 1
Cl3A Cl 0.2488(3) 0.9168(3) -0.02929(11) 0.1569(18) Uani 0.554(3) 1 d PDU A 2
Cl4A Cl 0.3077(3) 1.01279(19) 0.03173(15) 0.1362(18) Uani 0.554(3) 1 d PDU A 2
C141 C 0.2202(5) 0.9188(3) 0.02124(16) 0.080(2) Uani 0.554(3) 1 d PGDU A 2
C142 C 0.2459(4) 0.9598(3) 0.0491(2) 0.0655(18) Uani 0.554(3) 1 d PGDU A 2
C143 C 0.2163(5) 0.9597(3) 0.08944(18) 0.069(2) Uani 0.554(3) 1 d PGDU A 2
H143 H 0.2335 0.9871 0.1081 0.082 Uiso 0.554(3) 1 calc PR A 2
C144 C 0.1610(5) 0.9187(3) 0.10197(17) 0.066(2) Uani 0.554(3) 1 d PGDU A 2
H144 H 0.1412 0.9187 0.1290 0.080 Uiso 0.554(3) 1 calc PR A 2
C145 C 0.1353(4) 0.8778(3) 0.0741(2) 0.070(2) Uani 0.554(3) 1 d PGDU A 2
H145 H 0.0983 0.8504 0.0825 0.084 Uiso 0.554(3) 1 calc PR A 2
C146 C 0.1649(5) 0.8778(3) 0.0338(2) 0.078(2) Uani 0.554(3) 1 d PGDU A 2
H146 H 0.1477 0.8504 0.0152 0.094 Uiso 0.554(3) 1 calc PR A 2

loop_
_atom_site_aniso_label
_atom_site_aniso_U_11
_atom_site_aniso_U_22
_atom_site_aniso_U_33
_atom_site_aniso_U_23
_atom_site_aniso_U_13
_atom_site_aniso_U_12
C1 0.0250(18) 0.0228(17) 0.047(2) -0.0005(16) 0.0060(16) -0.0030(14)
C2 0.0235(18) 0.0261(17) 0.043(2) 0.0011(16) 0.0018(16) -0.0007(14)
C3 0.0229(18) 0.0270(18) 0.046(2) -0.0067(16) 0.0036(16) -0.0042(14)
C4 0.0280(19) 0.0318(19) 0.047(2) -0.0017(17) 0.0011(17) -0.0022(16)
C5 0.0272(19) 0.0264(18) 0.047(2) 0.0019(16) 0.0010(17) -0.0025(15)
C6 0.0233(18) 0.0250(17) 0.048(2) -0.0012(16) 0.0003(16) -0.0013(14)
C7 0.0193(17) 0.0259(17) 0.050(2) 0.0000(17) 0.0033(16) -0.0035(14)
C8 0.0270(19) 0.0247(17) 0.046(2) 0.0013(16) 0.0049(16) -0.0052(15)
C9 0.0271(19) 0.0231(17) 0.050(2) 0.0018(16) -0.0005(17) -0.0042(14)
C10 0.0261(18) 0.0252(17) 0.046(2) -0.0014(16) 0.0044(16) -0.0043(14)
C11 0.0292(19) 0.0281(18) 0.043(2) -0.0041(16) 0.0008(17) -0.0029(15)
C12 0.032(2) 0.0320(19) 0.044(2) -0.0046(17) 0.0064(17) -0.0032(16)
C13 0.030(2) 0.0279(18) 0.046(2) 0.0020(17) -0.0035(17) -0.0002(15)
C14 0.0237(18) 0.0279(18) 0.048(2) 0.0028(16) -0.0038(17) -0.0046(15)
C15 0.0244(18) 0.0300(18) 0.046(2) 0.0013(16) 0.0035(16) -0.0040(15)
C16 0.0256(18) 0.0271(18) 0.049(2) 0.0011(16) 0.0073(17) -0.0067(15)
C17 0.030(2) 0.033(2) 0.049(2) 0.0010(17) 0.0039(18) -0.0001(16)
C18 0.033(2) 0.032(2) 0.051(2) 0.0062(18) -0.0082(18) 0.0033(16)
C19 0.028(2) 0.034(2) 0.057(3) -0.0010(19) -0.0010(18) 0.0034(16)
C20 0.0242(18) 0.0274(18) 0.050(2) -0.0034(17) 0.0036(17) -0.0027(15)
C21 0.033(2) 0.033(2) 0.050(2) -0.0053(18) 0.0024(18) 0.0009(16)
C22 0.036(2) 0.045(2) 0.051(3) -0.007(2) 0.0066(19) 0.0000(18)
C23 0.046(2) 0.052(2) 0.039(2) -0.0015(19) 0.0055(19) 0.002(2)
C24 0.039(2) 0.042(2) 0.053(3) 0.001(2) 0.0028(19) 0.0038(18)
C25 0.040(2) 0.035(2) 0.049(2) 0.0007(18) 0.0020(19) -0.0001(17)
C26 0.041(2) 0.034(2) 0.059(3) 0.0088(19) -0.006(2) 0.0008(18)
C27 0.032(2) 0.031(2) 0.065(3) 0.0044(19) -0.002(2) 0.0050(16)
C28 0.030(2) 0.0273(18) 0.057(3) -0.0001(18) 0.0029(18) -0.0006(15)
C29 0.033(2) 0.036(2) 0.050(3) 0.0001(18) 0.0085(18) 0.0038(17)
C30 0.040(2) 0.047(2) 0.055(3) -0.006(2) 0.012(2) 0.0052(19)
C31 0.042(2) 0.048(2) 0.049(3) 0.005(2) 0.009(2) 0.0089(19)
C32 0.030(2) 0.038(2) 0.053(3) 0.0034(19) 0.0084(18) 0.0024(16)
N1 0.0279(16) 0.0243(14) 0.0477(19) 0.0031(13) 0.0063(14) -0.0020(12)
N2 0.0240(15) 0.0284(15) 0.0462(19) 0.0007(14) 0.0040(14) -0.0001(12)
N3 0.0249(16) 0.0253(15) 0.047(2) -0.0016(14) 0.0004(14) 0.0029(12)
N4 0.0285(16) 0.0307(16) 0.0417(18) -0.0028(14) 0.0048(14) 0.0018(13)
N5 0.0332(17) 0.0339(16) 0.0431(19) -0.0027(14) 0.0043(14) 0.0007(14)
N6 0.0212(15) 0.0297(15) 0.049(2) -0.0013(14) 0.0019(14) 0.0007(12)
N7 0.0227(15) 0.0301(16) 0.047(2) -0.0003(14) 0.0031(14) -0.0014(13)
N8 0.0242(15) 0.0282(15) 0.0453(19) 0.0024(14) 0.0101(13) 0.0008(12)
C33 0.0242(18) 0.0291(18) 0.049(2) -0.0006(17) 0.0091(17) 0.0016(15)
C34 0.0239(18) 0.0258(17) 0.048(2) 0.0022(16) 0.0079(16) 0.0038(14)
C35 0.0210(17) 0.0243(17) 0.041(2) -0.0008(15) -0.0039(15) 0.0050(14)
C36 0.031(2) 0.0314(19) 0.045(2) 0.0049(17) 0.0029(17) 0.0039(16)
C37 0.0279(19) 0.0321(19) 0.048(2) 0.0050(17) 0.0025(17) 0.0063(16)
C38 0.0246(18) 0.0253(18) 0.057(3) 0.0064(18) 0.0043(18) 0.0038(15)
C39 0.0241(18) 0.0261(18) 0.049(2) 0.0049(16) 0.0046(16) 0.0008(14)
C40 0.0252(18) 0.0243(17) 0.052(2) -0.0001(16) 0.0047(17) 0.0009(14)
C41 0.029(2) 0.034(2) 0.048(2) -0.0011(17) 0.0072(17) 0.0020(16)
C42 0.0249(18) 0.0337(19) 0.048(2) -0.0020(17) 0.0053(17) -0.0011(15)
C43 0.0229(18) 0.0284(18) 0.045(2) 0.0009(16) 0.0034(16) 0.0073(14)
C44 0.0259(19) 0.0303(19) 0.049(2) -0.0002(17) -0.0009(17) 0.0039(15)
C45 0.030(2) 0.037(2) 0.046(2) 0.0073(18) 0.0029(17) 0.0046(16)
C46 0.031(2) 0.0310(19) 0.043(2) 0.0090(17) 0.0031(17) 0.0079(16)
C47 0.0238(18) 0.0274(18) 0.056(3) 0.0014(17) 0.0013(17) 0.0036(15)
C48 0.0218(18) 0.0291(18) 0.050(2) 0.0017(17) 0.0017(17) 0.0048(14)
C49 0.037(2) 0.053(3) 0.046(3) -0.004(2) 0.0109(19) -0.0084(19)
C50 0.055(3) 0.059(3) 0.040(2) -0.004(2) 0.009(2) -0.016(2)
C51 0.047(3) 0.058(3) 0.047(3) 0.002(2) 0.013(2) -0.014(2)
C52 0.034(2) 0.042(2) 0.050(3) -0.0013(19) 0.0038(18) -0.0095(17)
C53 0.0271(19) 0.0271(18) 0.052(2) 0.0022(17) -0.0004(17) 0.0022(15)
C54 0.0260(19) 0.0318(19) 0.060(3) -0.0011(19) -0.0005(18) -0.0016(16)
C55 0.039(2) 0.036(2) 0.053(3) -0.0073(19) -0.005(2) 0.0001(18)
C56 0.032(2) 0.040(2) 0.050(3) 0.0028(19) 0.0040(18) 0.0040(17)
C57 0.047(2) 0.048(2) 0.050(3) 0.003(2) 0.003(2) -0.001(2)
C58 0.046(3) 0.062(3) 0.051(3) 0.009(2) 0.007(2) -0.001(2)
C59 0.041(2) 0.057(3) 0.057(3) 0.016(2) 0.011(2) -0.002(2)
C60 0.028(2) 0.038(2) 0.061(3) 0.0105(19) 0.0043(19) 0.0005(17)
C61 0.0276(19) 0.0277(18) 0.059(3) 0.0069(18) 0.0013(18) 0.0011(15)
C62 0.0258(19) 0.0260(18) 0.068(3) 0.0053(19) -0.0046(19) -0.0042(15)
C63 0.031(2) 0.037(2) 0.061(3) -0.0058(19) -0.0037(19) -0.0037(17)
C64 0.030(2) 0.0316(19) 0.054(3) -0.0009(18) 0.0018(18) 0.0018(16)
N9 0.0280(16) 0.0303(16) 0.051(2) -0.0010(14) 0.0070(14) 0.0001(13)
N10 0.0246(15) 0.0279(15) 0.0447(19) -0.0004(14) 0.0076(14) -0.0009(12)
N11 0.0244(15) 0.0293(15) 0.045(2) -0.0029(14) 0.0009(14) -0.0016(13)
N12 0.0262(16) 0.0260(15) 0.049(2) 0.0034(14) 0.0047(14) 0.0015(12)
N13 0.0312(17) 0.0347(17) 0.047(2) 0.0049(14) 0.0053(15) 0.0016(14)
N14 0.0278(16) 0.0312(16) 0.0449(19) 0.0041(14) 0.0084(14) 0.0009(13)
N15 0.0237(16) 0.0302(16) 0.051(2) 0.0036(15) 0.0008(14) -0.0014(13)
N16 0.0258(16) 0.0277(15) 0.050(2) 0.0022(14) 0.0060(14) 0.0012(12)
C65 0.0279(19) 0.0244(17) 0.048(2) -0.0037(16) 0.0041(17) -0.0007(15)
C66 0.0297(19) 0.0244(17) 0.052(2) -0.0053(16) 0.0093(17) -0.0011(15)
C67 0.0287(19) 0.0277(18) 0.050(2) -0.0032(16) 0.0070(17) -0.0008(15)
C68 0.029(2) 0.032(2) 0.055(3) -0.0052(18) 0.0094(18) -0.0031(16)
C69 0.0270(19) 0.0301(19) 0.052(2) -0.0024(17) 0.0059(17) -0.0008(15)
C70 0.031(2) 0.0311(19) 0.055(3) -0.0032(18) 0.0068(18) -0.0020(16)
C71 0.031(2) 0.0316(19) 0.060(3) -0.0038(18) 0.0079(19) -0.0020(16)
C72 0.040(2) 0.044(2) 0.062(3) -0.006(2) 0.010(2) 0.0057(19)
C73 0.030(2) 0.0323(19) 0.043(2) -0.0010(17) 0.0017(17) -0.0009(16)
C74 0.044(2) 0.035(2) 0.042(2) -0.0029(17) 0.0036(18) -0.0053(17)
C75 0.044(2) 0.037(2) 0.045(2) -0.0032(18) 0.0055(19) -0.0070(18)
C76 0.050(3) 0.043(2) 0.053(3) -0.003(2) 0.003(2) -0.007(2)
C77 0.049(3) 0.051(3) 0.050(3) -0.005(2) -0.001(2) -0.002(2)
C78 0.057(3) 0.062(3) 0.051(3) -0.002(2) 0.008(2) -0.001(2)
C79 0.081(4) 0.069(3) 0.047(3) 0.002(2) 0.008(3) -0.014(3)
C80 0.094(5) 0.122(5) 0.069(4) 0.019(4) 0.024(3) -0.025(4)
C81 0.0261(18) 0.0289(18) 0.042(2) -0.0052(16) 0.0032(16) -0.0007(15)
C82 0.0242(18) 0.0295(18) 0.049(2) -0.0021(17) 0.0021(17) 0.0059(15)
C83 0.0260(18) 0.0306(19) 0.048(2) -0.0080(17) 0.0022(17) 0.0045(15)
C84 0.031(2) 0.041(2) 0.053(3) -0.0070(19) 0.0024(18) 0.0047(17)
C85 0.036(2) 0.043(2) 0.043(2) -0.0103(18) 0.0032(18) 0.0089(18)
C86 0.048(3) 0.059(3) 0.047(3) -0.010(2) 0.002(2) 0.003(2)
C87 0.057(3) 0.075(3) 0.051(3) -0.014(2) 0.002(2) 0.002(3)
C88 0.080(4) 0.103(4) 0.044(3) -0.004(3) 0.006(3) -0.005(3)
C89 0.0212(17) 0.0308(18) 0.049(2) -0.0014(17) 0.0004(16) 0.0016(15)
C90 0.0262(19) 0.0330(19) 0.046(2) -0.0047(17) 0.0051(17) 0.0030(15)
C91 0.030(2) 0.0324(19) 0.053(2) -0.0030(17) 0.0075(18) 0.0028(16)
C92 0.0242(19) 0.037(2) 0.060(3) 0.0003(19) 0.0073(18) -0.0011(16)
C93 0.043(2) 0.042(2) 0.054(3) -0.007(2) 0.016(2) -0.0062(19)
C94 0.055(3) 0.046(2) 0.056(3) -0.005(2) 0.022(2) -0.006(2)
C95 0.078(4) 0.066(3) 0.053(3) -0.010(2) 0.018(3) -0.007(3)
C96 0.112(5) 0.083(4) 0.066(4) -0.004(3) 0.026(3) -0.026(4)
N17 0.0265(15) 0.0247(15) 0.0422(18) -0.0013(13) 0.0050(13) 0.0028(12)
C97 0.033(2) 0.0318(19) 0.050(2) -0.0010(17) 0.0050(18) 0.0011(16)
C98 0.044(2) 0.038(2) 0.049(3) 0.0021(19) 0.002(2) 0.0000(18)
C99 0.051(3) 0.037(2) 0.049(3) 0.0010(19) 0.007(2) -0.0021(19)
C100 0.053(3) 0.052(3) 0.051(3) 0.000(2) 0.007(2) -0.007(2)
C101 0.057(3) 0.059(3) 0.057(3) -0.001(2) 0.002(2) -0.005(2)
C102 0.055(3) 0.083(4) 0.048(3) -0.007(3) 0.005(2) -0.003(3)
C103 0.074(4) 0.096(4) 0.056(3) 0.004(3) 0.014(3) -0.023(3)
C104 0.080(4) 0.143(5) 0.071(4) 0.017(4) 0.000(3) -0.043(4)
C105 0.034(2) 0.0271(18) 0.050(2) 0.0042(17) 0.0047(18) -0.0029(15)
C106 0.032(2) 0.0269(18) 0.054(2) 0.0067(17) 0.0019(18) -0.0039(16)
C107 0.031(2) 0.0310(19) 0.055(3) 0.0032(18) 0.0034(18) 0.0003(16)
C108 0.031(2) 0.0280(18) 0.056(3) 0.0044(17) 0.0006(18) 0.0018(16)
C109 0.029(2) 0.0282(19) 0.058(3) 0.0038(17) 0.0036(18) 0.0003(15)
C110 0.034(2) 0.0310(19) 0.046(2) -0.0019(17) 0.0040(18) -0.0007(16)
C111 0.035(2) 0.038(2) 0.052(3) 0.0025(18) 0.0056(19) -0.0025(17)
C112 0.045(2) 0.045(2) 0.064(3) 0.001(2) 0.018(2) -0.010(2)
C113 0.0256(18) 0.0299(18) 0.052(2) 0.0036(17) 0.0012(17) -0.0009(15)
C114 0.031(2) 0.039(2) 0.043(2) 0.0003(17) 0.0011(17) -0.0052(16)
C115 0.034(2) 0.0300(19) 0.056(3) -0.0015(18) 0.0057(19) -0.0051(16)
C116 0.035(2) 0.038(2) 0.063(3) -0.002(2) 0.012(2) -0.0067(17)
C117 0.043(2) 0.045(2) 0.059(3) 0.000(2) 0.013(2) -0.0056(19)
C118 0.054(3) 0.052(3) 0.064(3) 0.000(2) 0.015(2) -0.005(2)
C119 0.067(3) 0.088(4) 0.068(4) -0.010(3) 0.018(3) -0.002(3)
C120 0.096(5) 0.128(6) 0.063(4) 0.009(4) 0.021(3) 0.022(4)
C121 0.0283(19) 0.0278(18) 0.046(2) 0.0041(16) 0.0008(17) 0.0003(15)
C122 0.0283(19) 0.0303(19) 0.051(2) 0.0028(17) -0.0041(18) -0.0034(15)
C123 0.0252(19) 0.032(2) 0.060(3) 0.0079(18) 0.0011(18) -0.0048(16)
C124 0.031(2) 0.042(2) 0.056(3) 0.0105(19) 0.0073(19) -0.0010(17)
C125 0.029(2) 0.042(2) 0.053(3) 0.0088(19) 0.0018(18) -0.0060(17)
C126 0.047(3) 0.051(3) 0.052(3) 0.012(2) 0.003(2) 0.001(2)
C127 0.062(3) 0.061(3) 0.053(3) 0.006(2) 0.001(2) -0.001(2)
C128 0.080(4) 0.083(4) 0.055(3) 0.008(3) 0.004(3) 0.005(3)
N18 0.0284(16) 0.0253(15) 0.0480(19) 0.0021(14) 0.0032(14) -0.0011(12)
Cl1 0.0514(8) 0.1477(16) 0.1050(12) 0.0485(11) 0.0130(8) 0.0144(9)
Cl2 0.0998(11) 0.0589(8) 0.0908(11) 0.0018(7) 0.0360(9) 0.0026(7)
C129 0.047(3) 0.085(4) 0.051(3) 0.005(3) -0.001(2) -0.002(3)
C130 0.061(3) 0.063(3) 0.054(3) -0.007(2) 0.005(2) -0.012(3)
C131 0.064(3) 0.068(3) 0.068(3) -0.005(3) 0.011(3) 0.003(3)
C132 0.063(4) 0.099(5) 0.074(4) -0.001(3) 0.008(3) -0.019(3)
C133 0.065(4) 0.096(4) 0.058(3) 0.013(3) -0.002(3) -0.031(3)
C134 0.062(3) 0.078(4) 0.060(3) 0.020(3) -0.006(3) -0.007(3)
Cl3 0.099(3) 0.0602(18) 0.078(2) -0.0038(15) -0.0100(18) -0.0005(15)
Cl4 0.099(3) 0.102(3) 0.075(2) 0.002(2) 0.010(2) 0.016(2)
C135 0.041(5) 0.063(5) 0.065(4) -0.006(3) -0.013(4) 0.016(3)
C136 0.070(6) 0.083(6) 0.071(4) -0.013(4) -0.002(4) 0.015(4)
C137 0.096(7) 0.067(6) 0.070(6) -0.019(5) 0.001(5) 0.023(4)
C138 0.092(8) 0.103(8) 0.093(6) -0.028(6) 0.005(6) -0.005(5)
C139 0.054(5) 0.064(5) 0.070(5) 0.004(4) -0.016(4) 0.015(3)
C140 0.101(8) 0.085(6) 0.081(6) -0.015(5) 0.012(6) -0.016(5)
Cl3A 0.128(3) 0.277(4) 0.066(2) -0.011(2) 0.019(2) 0.042(3)
Cl4A 0.108(3) 0.142(3) 0.159(4) 0.072(3) -0.014(2) -0.034(2)
C141 0.079(6) 0.102(6) 0.059(3) -0.006(4) 0.003(4) 0.023(4)
C142 0.048(5) 0.078(5) 0.071(3) 0.021(3) -0.018(4) 0.007(3)
C143 0.088(6) 0.054(5) 0.064(3) -0.004(3) -0.020(4) 0.001(4)
C144 0.080(6) 0.062(5) 0.056(4) 0.008(3) -0.004(4) 0.013(4)
C145 0.070(6) 0.040(4) 0.099(5) 0.005(4) -0.006(5) 0.009(4)
C146 0.082(6) 0.064(5) 0.089(4) -0.027(4) -0.016(4) 0.022(3)

loop_
_atom_type_symbol
_atom_type_description
_atom_type_scat_dispersion_real
_atom_type_scat_dispersion_imag
_atom_type_scat_source
C C 0.0033 0.0016 'International Tables Vol C Tables 4.2.6.8 and 6.1.1.4'
H H 0.0000 0.0000 'International Tables Vol C Tables 4.2.6.8 and 6.1.1.4'
Cl Cl 0.1484 0.1585 'International Tables Vol C Tables 4.2.6.8 and 6.1.1.4'
N N 0.0061 0.0033 'International Tables Vol C Tables 4.2.6.8 and 6.1.1.4'

loop_
_geom_angle_atom_site_label_1
_geom_angle_atom_site_label_2
_geom_angle_atom_site_label_3
_geom_angle
N1 C1 N2 127.4(3)
N1 C1 C9 121.8(3)
N2 C1 C9 110.8(3)
N3 C2 N2 127.9(3)
N3 C2 C10 121.8(3)
N2 C2 C10 110.3(3)
N3 C3 N4 128.1(3)
N3 C3 C11 125.4(3)
N4 C3 C11 106.3(3)
N5 C4 N4 128.4(4)
N5 C4 C12 125.2(4)
N4 C4 C12 106.4(3)
N5 C5 N6 127.5(3)
N5 C5 C13 121.3(3)
N6 C5 C13 111.2(3)
N7 C6 N6 127.5(3)
N7 C6 C14 122.5(3)
N6 C6 C14 110.0(3)
N7 C7 N8 127.4(3)
N7 C7 C15 126.8(3)
N8 C7 C15 105.7(3)
N1 C8 N8 129.4(3)
N1 C8 C16 124.6(4)
N8 C8 C16 106.0(3)
C10 C9 C17 121.2(3)
C10 C9 C1 105.9(3)
C17 C9 C1 132.9(4)
C9 C10 C20 120.4(4)
C9 C10 C2 106.4(3)
C20 C10 C2 133.2(4)
C21 C11 C12 121.0(4)
C21 C11 C3 131.5(4)
C12 C11 C3 107.4(3)
C24 C12 C11 120.3(4)
C24 C12 C4 131.9(4)
C11 C12 C4 107.8(3)
C25 C13 C14 120.9(3)
C25 C13 C5 133.7(4)
C14 C13 C5 105.3(3)
C13 C14 C28 119.9(4)
C13 C14 C6 106.7(3)
C28 C14 C6 133.4(4)
C16 C15 C29 120.0(4)
C16 C15 C7 108.8(3)
C29 C15 C7 131.2(3)
C32 C16 C15 122.0(3)
C32 C16 C8 130.4(3)
C15 C16 C8 107.6(3)
C18 C17 C9 117.7(4)
C18 C17 H17 121.2
C9 C17 H17 121.2
C17 C18 C19 121.5(4)
C17 C18 H18 119.3
C19 C18 H18 119.3
C20 C19 C18 120.9(4)
C20 C19 H19 119.5
C18 C19 H19 119.5
C19 C20 C10 118.3(4)
C19 C20 H20 120.8
C10 C20 H20 120.8
C22 C21 C11 118.7(4)
C22 C21 H21 120.7
C11 C21 H21 120.7
C21 C22 C23 120.4(4)
C21 C22 H22 119.8
C23 C22 H22 119.8
C22 C23 C24 121.4(4)
C22 C23 H23 119.3
C24 C23 H23 119.3
C12 C24 C23 118.3(4)
C12 C24 H24 120.9
C23 C24 H24 120.9
C13 C25 C26 118.8(4)
C13 C25 H25 120.6
C26 C25 H25 120.6
C25 C26 C27 120.5(4)
C25 C26 H26 119.8
C27 C26 H26 119.8
C28 C27 C26 121.6(4)
C28 C27 H27 119.2
C26 C27 H27 119.2
C27 C28 C14 118.3(4)
C27 C28 H28 120.9
C14 C28 H28 120.9
C30 C29 C15 118.3(4)
C30 C29 H29 120.9
C15 C29 H29 120.9
C29 C30 C31 120.8(4)
C29 C30 H30 119.6
C31 C30 H30 119.6
C32 C31 C30 121.3(4)
C32 C31 H31 119.4
C30 C31 H31 119.4
C16 C32 C31 117.5(4)
C16 C32 H32 121.3
C31 C32 H32 121.3
C8 N1 C1 122.9(3)
C1 N2 C2 106.5(3)
C3 N3 C2 123.0(3)
C4 N4 C3 111.9(3)
C4 N4 H4 124.0
C3 N4 H4 124.0
C4 N5 C5 123.5(3)
C5 N6 C6 106.9(3)
C7 N7 C6 124.1(3)
C8 N8 C7 111.9(3)
C8 N8 H8 124.0
C7 N8 H8 124.0
N9 C33 N10 129.4(3)
N9 C33 C41 124.5(4)
N10 C33 C41 106.1(3)
N11 C34 N10 128.8(3)
N11 C34 C42 125.7(3)
N10 C34 C42 105.5(3)
N11 C35 N12 127.5(3)
N11 C35 C43 122.0(3)
N12 C35 C43 110.5(3)
N13 C36 N12 126.9(3)
N13 C36 C44 121.7(4)
N12 C36 C44 111.3(3)
N13 C37 N14 128.4(4)
N13 C37 C45 125.7(4)
N14 C37 C45 105.9(3)
N15 C38 N14 128.6(4)
N15 C38 C46 126.3(3)
N14 C38 C46 105.1(3)
N15 C39 N16 127.7(3)
N15 C39 C47 121.2(3)
N16 C39 C47 111.1(3)
N16 C40 N9 127.8(3)
N16 C40 C48 111.1(3)
N9 C40 C48 121.1(4)
C49 C41 C42 120.8(4)
C49 C41 C33 131.6(4)
C42 C41 C33 107.5(3)
C52 C42 C41 120.4(4)
C52 C42 C34 131.4(4)
C41 C42 C34 108.2(3)
C44 C43 C53 120.0(4)
C44 C43 C35 106.5(3)
C53 C43 C35 133.5(4)
C56 C44 C43 120.6(3)
C56 C44 C36 133.8(4)
C43 C44 C36 105.5(3)
C57 C45 C46 121.2(4)
C57 C45 C37 130.6(4)
C46 C45 C37 108.2(3)
C45 C46 C60 120.7(4)
C45 C46 C38 108.3(3)
C60 C46 C38 130.9(4)
C48 C47 C61 120.8(4)
C48 C47 C39 105.9(3)
C61 C47 C39 133.3(4)
C64 C48 C47 121.0(3)
C64 C48 C40 133.3(4)
C47 C48 C40 105.7(3)
C41 C49 C50 118.3(4)
C41 C49 H49 120.8
C50 C49 H49 120.8
C49 C50 C51 121.1(4)
C49 C50 H50 119.5
C51 C50 H50 119.5
C52 C51 C50 120.6(4)
C52 C51 H51 119.7
C50 C51 H51 119.7
C51 C52 C42 118.8(4)
C51 C52 H52 120.6
C42 C52 H52 120.6
C54 C53 C43 118.3(4)
C54 C53 H53 120.8
C43 C53 H53 120.8
C53 C54 C55 122.1(4)
C53 C54 H54 119.0
C55 C54 H54 119.0
C56 C55 C54 120.2(4)
C56 C55 H55 119.9
C54 C55 H55 119.9
C55 C56 C44 118.8(4)
C55 C56 H56 120.6
C44 C56 H56 120.6
C45 C57 C58 117.9(4)
C45 C57 H57 121.0
C58 C57 H57 121.0
C57 C58 C59 121.0(4)
C57 C58 H58 119.5
C59 C58 H58 119.5
C60 C59 C58 121.4(4)
C60 C59 H59 119.3
C58 C59 H59 119.3
C59 C60 C46 117.8(4)
C59 C60 H60 121.1
C46 C60 H60 121.1
C62 C61 C47 117.3(4)
C62 C61 H61 121.3
C47 C61 H61 121.3
C61 C62 C63 122.3(4)
C61 C62 H62 118.9
C63 C62 H62 118.9
C62 C63 C64 121.1(4)
C62 C63 H63 119.4
C64 C63 H63 119.4
C48 C64 C63 117.4(4)
C48 C64 H64 121.3
C63 C64 H64 121.3
C33 N9 C40 122.5(3)
C33 N10 C34 112.7(3)
C33 N10 H10 123.7
C34 N10 H10 123.7
C34 N11 C35 123.3(3)
C36 N12 C35 106.2(3)
C37 N13 C36 123.8(4)
C37 N14 C38 112.5(3)
C37 N14 H14 123.7
C38 N14 H14 123.7
C38 N15 C39 123.0(3)
C40 N16 C39 106.2(3)
C66 C65 N17 115.2(3)
C66 C65 H65A 108.5
N17 C65 H65A 108.5
C66 C65 H65B 108.5
N17 C65 H65B 108.5
H65A C65 H65B 107.5
C65 C66 C67 110.8(3)
C65 C66 H66A 109.5
C67 C66 H66A 109.5
C65 C66 H66B 109.5
C67 C66 H66B 109.5
H66A C66 H66B 108.1
C68 C67 C66 112.9(3)
C68 C67 H67A 109.0
C66 C67 H67A 109.0
C68 C67 H67B 109.0
C66 C67 H67B 109.0
H67A C67 H67B 107.8
C67 C68 C69 112.9(3)
C67 C68 H68A 109.0
C69 C68 H68A 109.0
C67 C68 H68B 109.0
C69 C68 H68B 109.0
H68A C68 H68B 107.8
C68 C69 C70 113.2(3)
C68 C69 H69A 108.9
C70 C69 H69A 108.9
C68 C69 H69B 108.9
C70 C69 H69B 108.9
H69A C69 H69B 107.8
C71 C70 C69 113.0(3)
C71 C70 H70A 109.0
C69 C70 H70A 109.0
C71 C70 H70B 109.0
C69 C70 H70B 109.0
H70A C70 H70B 107.8
C72 C71 C70 112.7(3)
C72 C71 H71A 109.1
C70 C71 H71A 109.1
C72 C71 H71B 109.1
C70 C71 H71B 109.1
H71A C71 H71B 107.8
C71 C72 H72A 109.5
C71 C72 H72B 109.5
H72A C72 H72B 109.5
C71 C72 H72C 109.5
H72A C72 H72C 109.5
H72B C72 H72C 109.5
C74 C73 N17 116.5(3)
C74 C73 H73A 108.2
N17 C73 H73A 108.2
C74 C73 H73B 108.2
N17 C73 H73B 108.2
H73A C73 H73B 107.3
C73 C74 C75 109.4(3)
C73 C74 H74A 109.8
C75 C74 H74A 109.8
C73 C74 H74B 109.8
C75 C74 H74B 109.8
H74A C74 H74B 108.2
C76 C75 C74 113.1(3)
C76 C75 H75A 109.0
C74 C75 H75A 109.0
C76 C75 H75B 109.0
C74 C75 H75B 109.0
H75A C75 H75B 107.8
C75 C76 C77 113.5(3)
C75 C76 H76A 108.9
C77 C76 H76A 108.9
C75 C76 H76B 108.9
C77 C76 H76B 108.9
H76A C76 H76B 107.7
C76 C77 C78 114.7(4)
C76 C77 H77A 108.6
C78 C77 H77A 108.6
C76 C77 H77B 108.6
C78 C77 H77B 108.6
H77A C77 H77B 107.6
C79 C78 C77 114.1(4)
C79 C78 H78A 108.7
C77 C78 H78A 108.7
C79 C78 H78B 108.7
C77 C78 H78B 108.7
H78A C78 H78B 107.6
C78 C79 C80 113.7(5)
C78 C79 H79A 108.8
C80 C79 H79A 108.8
C78 C79 H79B 108.8
C80 C79 H79B 108.8
H79A C79 H79B 107.7
C79 C80 H80A 109.5
C79 C80 H80B 109.5
H80A C80 H80B 109.5
C79 C80 H80C 109.5
H80A C80 H80C 109.5
H80B C80 H80C 109.5
N17 C81 C82 115.5(3)
N17 C81 H81A 108.4
C82 C81 H81A 108.4
N17 C81 H81B 108.4
C82 C81 H81B 108.4
H81A C81 H81B 107.5
C83 C82 C81 110.9(3)
C83 C82 H82A 109.5
C81 C82 H82A 109.5
C83 C82 H82B 109.5
C81 C82 H82B 109.5
H82A C82 H82B 108.0
C82 C83 C84 113.2(3)
C82 C83 H83A 108.9
C84 C83 H83A 108.9
C82 C83 H83B 108.9
C84 C83 H83B 108.9
H83A C83 H83B 107.8
C83 C84 C85 116.0(3)
C83 C84 H84A 108.3
C85 C84 H84A 108.3
C83 C84 H84B 108.3
C85 C84 H84B 108.3
H84A C84 H84B 107.4
C86 C85 C84 112.0(3)
C86 C85 H85A 109.2
C84 C85 H85A 109.2
C86 C85 H85B 109.2
C84 C85 H85B 109.2
H85A C85 H85B 107.9
C85 C86 C87 115.5(4)
C85 C86 H86A 108.4
C87 C86 H86A 108.4
C85 C86 H86B 108.4
C87 C86 H86B 108.4
H86A C86 H86B 107.5
C86 C87 C88 112.7(4)
C86 C87 H87A 109.1
C88 C87 H87A 109.1
C86 C87 H87B 109.1
C88 C87 H87B 109.1
H87A C87 H87B 107.8
C87 C88 H88A 109.5
C87 C88 H88B 109.5
H88A C88 H88B 109.5
C87 C88 H88C 109.5
H88A C88 H88C 109.5
H88B C88 H88C 109.5
C90 C89 N17 117.0(3)
C90 C89 H89A 108.0
N17 C89 H89A 108.0
C90 C89 H89B 108.0
N17 C89 H89B 108.0
H89A C89 H89B 107.3
C89 C90 C91 109.3(3)
C89 C90 H90A 109.8
C91 C90 H90A 109.8
C89 C90 H90B 109.8
C91 C90 H90B 109.8
H90A C90 H90B 108.3
C92 C91 C90 114.2(3)
C92 C91 H91A 108.7
C90 C91 H91A 108.7
C92 C91 H91B 108.7
C90 C91 H91B 108.7
H91A C91 H91B 107.6
C93 C92 C91 114.2(3)
C93 C92 H92A 108.7
C91 C92 H92A 108.7
C93 C92 H92B 108.7
C91 C92 H92B 108.7
H92A C92 H92B 107.6
C92 C93 C94 112.5(3)
C92 C93 H93A 109.1
C94 C93 H93A 109.1
C92 C93 H93B 109.1
C94 C93 H93B 109.1
H93A C93 H93B 107.8
C95 C94 C93 114.1(4)
C95 C94 H94A 108.7
C93 C94 H94A 108.7
C95 C94 H94B 108.7
C93 C94 H94B 108.7
H94A C94 H94B 107.6
C96 C95 C94 114.3(5)
C96 C95 H95A 108.7
C94 C95 H95A 108.7
C96 C95 H95B 108.7
C94 C95 H95B 108.7
H95A C95 H95B 107.6
C95 C96 H96A 109.5
C95 C96 H96B 109.5
H96A C96 H96B 109.5
C95 C96 H96C 109.5
H96A C96 H96C 109.5
H96B C96 H96C 109.5
C81 N17 C73 108.6(3)
C81 N17 C89 111.5(3)
C73 N17 C89 107.9(3)
C81 N17 C65 108.9(3)
C73 N17 C65 111.1(3)
C89 N17 C65 108.9(3)
C98 C97 N18 116.3(3)
C98 C97 H97A 108.2
N18 C97 H97A 108.2
C98 C97 H97B 108.2
N18 C97 H97B 108.2
H97A C97 H97B 107.4
C97 C98 C99 111.3(3)
C97 C98 H98A 109.4
C99 C98 H98A 109.4
C97 C98 H98B 109.4
C99 C98 H98B 109.4
H98A C98 H98B 108.0
C100 C99 C98 112.2(3)
C100 C99 H99A 109.2
C98 C99 H99A 109.2
C100 C99 H99B 109.2
C98 C99 H99B 109.2
H99A C99 H99B 107.9
C99 C100 C101 112.6(4)
C99 C100 H10A 109.1
C101 C100 H10A 109.1
C99 C100 H10B 109.1
C101 C100 H10B 109.1
H10A C100 H10B 107.8
C100 C101 C102 113.7(4)
C100 C101 H10C 108.8
C102 C101 H10C 108.8
C100 C101 H10D 108.8
C102 C101 H10D 108.8
H10C C101 H10D 107.7
C103 C102 C101 113.2(4)
C103 C102 H10E 108.9
C101 C102 H10E 108.9
C103 C102 H10F 108.9
C101 C102 H10F 108.9
H10E C102 H10F 107.7
C104 C103 C102 113.2(5)
C104 C103 H10G 108.9
C102 C103 H10G 108.9
C104 C103 H10H 108.9
C102 C103 H10H 108.9
H10G C103 H10H 107.7
C103 C104 H10I 109.5
C103 C104 H10J 109.5
H10I C104 H10J 109.5
C103 C104 H10K 109.5
H10I C104 H10K 109.5
H10J C104 H10K 109.5
C106 C105 N18 115.3(3)
C106 C105 H10L 108.5
N18 C105 H10L 108.5
C106 C105 H10M 108.5
N18 C105 H10M 108.5
H10L C105 H10M 107.5
C105 C106 C107 109.9(3)
C105 C106 H10N 109.7
C107 C106 H10N 109.7
C105 C106 H10O 109.7
C107 C106 H10O 109.7
H10N C106 H10O 108.2
C108 C107 C106 112.3(3)
C108 C107 H10P 109.1
C106 C107 H10P 109.1
C108 C107 H10Q 109.1
C106 C107 H10Q 109.1
H10P C107 H10Q 107.9
C109 C108 C107 112.5(3)
C109 C108 H10R 109.1
C107 C108 H10R 109.1
C109 C108 H10S 109.1
C107 C108 H10S 109.1
H10R C108 H10S 107.8
C110 C109 C108 113.8(3)
C110 C109 H10T 108.8
C108 C109 H10T 108.8
C110 C109 H10U 108.8
C108 C109 H10U 108.8
H10T C109 H10U 107.7
C109 C110 C111 113.2(3)
C109 C110 H11A 108.9
C111 C110 H11A 108.9
C109 C110 H11B 108.9
C111 C110 H11B 108.9
H11A C110 H11B 107.8
C112 C111 C110 112.6(3)
C112 C111 H11C 109.1
C110 C111 H11C 109.1
C112 C111 H11D 109.1
C110 C111 H11D 109.1
H11C C111 H11D 107.8
C111 C112 H11E 109.5
C111 C112 H11F 109.5
H11E C112 H11F 109.5
C111 C112 H11G 109.5
H11E C112 H11G 109.5
H11F C112 H11G 109.5
C114 C113 N18 118.0(3)
C114 C113 H11H 107.8
N18 C113 H11H 107.8
C114 C113 H11I 107.8
N18 C113 H11I 107.8
H11H C113 H11I 107.2
C113 C114 C115 110.2(3)
C113 C114 H11J 109.6
C115 C114 H11J 109.6
C113 C114 H11K 109.6
C115 C114 H11K 109.6
H11J C114 H11K 108.1
C116 C115 C114 114.8(3)
C116 C115 H11L 108.6
C114 C115 H11L 108.6
C116 C115 H11M 108.6
C114 C115 H11M 108.6
H11L C115 H11M 107.5
C117 C116 C115 113.4(3)
C117 C116 H11N 108.9
C115 C116 H11N 108.9
C117 C116 H11O 108.9
C115 C116 H11O 108.9
H11N C116 H11O 107.7
C118 C117 C116 115.4(4)
C118 C117 H11P 108.4
C116 C117 H11P 108.4
C118 C117 H11Q 108.4
C116 C117 H11Q 108.4
H11P C117 H11Q 107.5
C117 C118 C119 112.6(4)
C117 C118 H11R 109.1
C119 C118 H11R 109.1
C117 C118 H11S 109.1
C119 C118 H11S 109.1
H11R C118 H11S 107.8
C120 C119 C118 114.7(5)
C120 C119 H11T 108.6
C118 C119 H11T 108.6
C120 C119 H11U 108.6
C118 C119 H11U 108.6
H11T C119 H11U 107.6
C119 C120 H12A 109.5
C119 C120 H12B 109.5
H12A C120 H12B 109.5
C119 C120 H12C 109.5
H12A C120 H12C 109.5
H12B C120 H12C 109.5
N18 C121 C122 115.9(3)
N18 C121 H12D 108.3
C122 C121 H12D 108.3
N18 C121 H12E 108.3
C122 C121 H12E 108.3
H12D C121 H12E 107.4
C123 C122 C121 111.3(3)
C123 C122 H12F 109.4
C121 C122 H12F 109.4
C123 C122 H12G 109.4
C121 C122 H12G 109.4
H12F C122 H12G 108.0
C122 C123 C124 112.5(3)
C122 C123 H12H 109.1
C124 C123 H12H 109.1
C122 C123 H12I 109.1
C124 C123 H12I 109.1
H12H C123 H12I 107.8
C125 C124 C123 115.5(3)
C125 C124 H12J 108.4
C123 C124 H12J 108.4
C125 C124 H12K 108.4
C123 C124 H12K 108.4
H12J C124 H12K 107.5
C126 C125 C124 111.1(3)
C126 C125 H12L 109.4
C124 C125 H12L 109.4
C126 C125 H12M 109.4
C124 C125 H12M 109.4
H12L C125 H12M 108.0
C125 C126 C127 114.4(4)
C125 C126 H12N 108.7
C127 C126 H12N 108.7
C125 C126 H12O 108.7
C127 C126 H12O 108.7
H12N C126 H12O 107.6
C126 C127 C128 112.9(4)
C126 C127 H12P 109.0
C128 C127 H12P 109.0
C126 C127 H12Q 109.0
C128 C127 H12Q 109.0
H12P C127 H12Q 107.8
C127 C128 H12R 109.5
C127 C128 H12S 109.5
H12R C128 H12S 109.5
C127 C128 H12T 109.5
H12R C128 H12T 109.5
H12S C128 H12T 109.5
C121 N18 C97 108.8(3)
C121 N18 C105 108.4(3)
C97 N18 C105 111.9(3)
C121 N18 C113 111.6(3)
C97 N18 C113 108.4(3)
C105 N18 C113 107.8(3)
C134 C129 C130 119.9(5)
C134 C129 Cl1 120.2(4)
C130 C129 Cl1 119.8(4)
C131 C130 C129 119.8(5)
C131 C130 Cl2 120.0(4)
C129 C130 Cl2 120.2(4)
C130 C131 C132 120.2(5)
C130 C131 H131 119.9
C132 C131 H131 119.9
C131 C132 C133 120.1(5)
C131 C132 H132 120.0
C133 C132 H132 120.0
C134 C133 C132 117.1(5)
C134 C133 H133 121.4
C132 C133 H133 121.4
C129 C134 C133 122.6(5)
C129 C134 H134 118.7
C133 C134 H134 118.7
C136 C135 C140 120.0
C136 C135 Cl3 121.6(5)
C140 C135 Cl3 118.2(5)
C135 C136 C137 120.0
C135 C136 Cl4 120.5(5)
C137 C136 Cl4 119.5(5)
C138 C137 C136 120.0
C138 C137 H137 120.0
C136 C137 H137 120.0
C137 C138 C139 120.0
C137 C138 H138 120.0
C139 C138 H138 120.0
C138 C139 C140 120.0
C138 C139 H139 120.0
C140 C139 H139 120.0
C139 C140 C135 120.0
C139 C140 H140 120.0
C135 C140 H140 120.0
C142 C141 C146 120.0
C142 C141 Cl3A 123.8(5)
C146 C141 Cl3A 116.1(5)
C143 C142 C141 120.0
C143 C142 Cl4A 120.8(5)
C141 C142 Cl4A 119.0(5)
C144 C143 C142 120.0
C144 C143 H143 120.0
C142 C143 H143 120.0
C143 C144 C145 120.0
C143 C144 H144 120.0
C145 C144 H144 120.0
C144 C145 C146 120.0
C144 C145 H145 120.0
C146 C145 H145 120.0
C145 C146 C141 120.0
C145 C146 H146 120.0
C141 C146 H146 120.0

loop_
_geom_bond_atom_site_label_1
_geom_bond_atom_site_label_2
_geom_bond_distance
C1 N1 1.357(5)
C1 N2 1.363(5)
C1 C9 1.449(5)
C2 N3 1.341(5)
C2 N2 1.377(4)
C2 C10 1.444(5)
C3 N3 1.309(5)
C3 N4 1.397(4)
C3 C11 1.439(5)
C4 N5 1.314(5)
C4 N4 1.368(5)
C4 C12 1.448(5)
C5 N5 1.352(5)
C5 N6 1.357(5)
C5 C13 1.448(5)
C6 N7 1.336(5)
C6 N6 1.382(4)
C6 C14 1.440(5)
C7 N7 1.299(5)
C7 N8 1.398(4)
C7 C15 1.438(5)
C8 N1 1.306(5)
C8 N8 1.372(5)
C8 C16 1.462(5)
C9 C10 1.389(5)
C9 C17 1.391(5)
C10 C20 1.408(5)
C11 C21 1.383(5)
C11 C12 1.417(5)
C12 C24 1.370(6)
C13 C25 1.382(5)
C13 C14 1.403(5)
C14 C28 1.416(5)
C15 C16 1.391(5)
C15 C29 1.404(5)
C16 C32 1.379(6)
C17 C18 1.386(5)
C17 H17 0.9300
C18 C19 1.395(6)
C18 H18 0.9300
C19 C20 1.369(5)
C19 H19 0.9300
C20 H20 0.9300
C21 C22 1.379(6)
C21 H21 0.9300
C22 C23 1.392(6)
C22 H22 0.9300
C23 C24 1.401(6)
C23 H23 0.9300
C24 H24 0.9300
C25 C26 1.383(6)
C25 H25 0.9300
C26 C27 1.404(6)
C26 H26 0.9300
C27 C28 1.363(6)
C27 H27 0.9300
C28 H28 0.9300
C29 C30 1.374(6)
C29 H29 0.9300
C30 C31 1.402(6)
C30 H30 0.9300
C31 C32 1.387(5)
C31 H31 0.9300
C32 H32 0.9300
N4 H4 0.8600
N8 H8 0.8600
C33 N9 1.312(5)
C33 N10 1.365(5)
C33 C41 1.463(5)
C34 N11 1.297(5)
C34 N10 1.395(4)
C34 C42 1.449(5)
C35 N11 1.342(5)
C35 N12 1.390(4)
C35 C43 1.425(5)
C36 N13 1.357(5)
C36 N12 1.358(5)
C36 C44 1.442(5)
C37 N13 1.310(5)
C37 N14 1.373(5)
C37 C45 1.453(5)
C38 N15 1.295(5)
C38 N14 1.396(5)
C38 C46 1.454(5)
C39 N15 1.346(5)
C39 N16 1.371(4)
C39 C47 1.436(5)
C40 N16 1.359(5)
C40 N9 1.360(5)
C40 C48 1.447(5)
C41 C49 1.369(6)
C41 C42 1.405(5)
C42 C52 1.394(5)
C43 C44 1.407(5)
C43 C53 1.411(5)
C44 C56 1.392(6)
C45 C57 1.371(6)
C45 C46 1.393(5)
C46 C60 1.397(5)
C47 C48 1.399(5)
C47 C61 1.410(5)
C48 C64 1.390(5)
C49 C50 1.376(6)
C49 H49 0.9300
C50 C51 1.412(6)
C50 H50 0.9300
C51 C52 1.350(6)
C51 H51 0.9300
C52 H52 0.9300
C53 C54 1.364(5)
C53 H53 0.9300
C54 C55 1.400(6)
C54 H54 0.9300
C55 C56 1.389(6)
C55 H55 0.9300
C56 H56 0.9300
C57 C58 1.387(6)
C57 H57 0.9300
C58 C59 1.391(6)
C58 H58 0.9300
C59 C60 1.366(6)
C59 H59 0.9300
C60 H60 0.9300
C61 C62 1.371(6)
C61 H61 0.9300
C62 C63 1.379(6)
C62 H62 0.9300
C63 C64 1.402(5)
C63 H63 0.9300
C64 H64 0.9300
N10 H10 0.8600
N14 H14 0.8600
C65 C66 1.517(5)
C65 N17 1.531(4)
C65 H65A 0.9700
C65 H65B 0.9700
C66 C67 1.537(5)
C66 H66A 0.9700
C66 H66B 0.9700
C67 C68 1.521(5)
C67 H67A 0.9700
C67 H67B 0.9700
C68 C69 1.523(5)
C68 H68A 0.9700
C68 H68B 0.9700
C69 C70 1.534(5)
C69 H69A 0.9700
C69 H69B 0.9700
C70 C71 1.532(5)
C70 H70A 0.9700
C70 H70B 0.9700
C71 C72 1.516(5)
C71 H71A 0.9700
C71 H71B 0.9700
C72 H72A 0.9600
C72 H72B 0.9600
C72 H72C 0.9600
C73 C74 1.503(5)
C73 N17 1.526(5)
C73 H73A 0.9700
C73 H73B 0.9700
C74 C75 1.518(5)
C74 H74A 0.9700
C74 H74B 0.9700
C75 C76 1.509(6)
C75 H75A 0.9700
C75 H75B 0.9700
C76 C77 1.513(6)
C76 H76A 0.9700
C76 H76B 0.9700
C77 C78 1.520(6)
C77 H77A 0.9700
C77 H77B 0.9700
C78 C79 1.512(6)
C78 H78A 0.9700
C78 H78B 0.9700
C79 C80 1.527(8)
C79 H79A 0.9700
C79 H79B 0.9700
C80 H80A 0.9600
C80 H80B 0.9600
C80 H80C 0.9600
C81 N17 1.511(5)
C81 C82 1.533(5)
C81 H81A 0.9700
C81 H81B 0.9700
C82 C83 1.504(5)
C82 H82A 0.9700
C82 H82B 0.9700
C83 C84 1.515(5)
C83 H83A 0.9700
C83 H83B 0.9700
C84 C85 1.525(5)
C84 H84A 0.9700
C84 H84B 0.9700
C85 C86 1.501(6)
C85 H85A 0.9700
C85 H85B 0.9700
C86 C87 1.504(6)
C86 H86A 0.9700
C86 H86B 0.9700
C87 C88 1.509(7)
C87 H87A 0.9700
C87 H87B 0.9700
C88 H88A 0.9600
C88 H88B 0.9600
C88 H88C 0.9600
C89 C90 1.500(5)
C89 N17 1.527(4)
C89 H89A 0.9700
C89 H89B 0.9700
C90 C91 1.543(5)
C90 H90A 0.9700
C90 H90B 0.9700
C91 C92 1.525(5)
C91 H91A 0.9700
C91 H91B 0.9700
C92 C93 1.504(6)
C92 H92A 0.9700
C92 H92B 0.9700
C93 C94 1.531(6)
C93 H93A 0.9700
C93 H93B 0.9700
C94 C95 1.525(7)
C94 H94A 0.9700
C94 H94B 0.9700
C95 C96 1.467(7)
C95 H95A 0.9700
C95 H95B 0.9700
C96 H96A 0.9600
C96 H96B 0.9600
C96 H96C 0.9600
C97 C98 1.500(5)
C97 N18 1.516(5)
C97 H97A 0.9700
C97 H97B 0.9700
C98 C99 1.522(6)
C98 H98A 0.9700
C98 H98B 0.9700
C99 C100 1.500(6)
C99 H99A 0.9700
C99 H99B 0.9700
C100 C101 1.525(6)
C100 H10A 0.9700
C100 H10B 0.9700
C101 C102 1.531(7)
C101 H10C 0.9700
C101 H10D 0.9700
C102 C103 1.529(7)
C102 H10E 0.9700
C102 H10F 0.9700
C103 C104 1.521(7)
C103 H10G 0.9700
C103 H10H 0.9700
C104 H10I 0.9600
C104 H10J 0.9600
C104 H10K 0.9600
C105 C106 1.529(5)
C105 N18 1.529(4)
C105 H10L 0.9700
C105 H10M 0.9700
C106 C107 1.532(5)
C106 H10N 0.9700
C106 H10O 0.9700
C107 C108 1.532(5)
C107 H10P 0.9700
C107 H10Q 0.9700
C108 C109 1.529(5)
C108 H10R 0.9700
C108 H10S 0.9700
C109 C110 1.523(5)
C109 H10T 0.9700
C109 H10U 0.9700
C110 C111 1.530(5)
C110 H11A 0.9700
C110 H11B 0.9700
C111 C112 1.522(5)
C111 H11C 0.9700
C111 H11D 0.9700
C112 H11E 0.9600
C112 H11F 0.9600
C112 H11G 0.9600
C113 C114 1.496(5)
C113 N18 1.532(4)
C113 H11H 0.9700
C113 H11I 0.9700
C114 C115 1.524(5)
C114 H11J 0.9700
C114 H11K 0.9700
C115 C116 1.520(6)
C115 H11L 0.9700
C115 H11M 0.9700
C116 C117 1.512(6)
C116 H11N 0.9700
C116 H11O 0.9700
C117 C118 1.507(6)
C117 H11P 0.9700
C117 H11Q 0.9700
C118 C119 1.523(7)
C118 H11R 0.9700
C118 H11S 0.9700
C119 C120 1.499(7)
C119 H11T 0.9700
C119 H11U 0.9700
C120 H12A 0.9600
C120 H12B 0.9600
C120 H12C 0.9600
C121 N18 1.504(5)
C121 C122 1.531(5)
C121 H12D 0.9700
C121 H12E 0.9700
C122 C123 1.517(5)
C122 H12F 0.9700
C122 H12G 0.9700
C123 C124 1.519(6)
C123 H12H 0.9700
C123 H12I 0.9700
C124 C125 1.516(6)
C124 H12J 0.9700
C124 H12K 0.9700
C125 C126 1.512(6)
C125 H12L 0.9700
C125 H12M 0.9700
C126 C127 1.514(6)
C126 H12N 0.9700
C126 H12O 0.9700
C127 C128 1.535(7)
C127 H12P 0.9700
C127 H12Q 0.9700
C128 H12R 0.9600
C128 H12S 0.9600
C128 H12T 0.9600
Cl1 C129 1.729(5)
Cl2 C130 1.734(5)
C129 C134 1.353(6)
C129 C130 1.387(6)
C130 C131 1.373(6)
C131 C132 1.377(7)
C131 H131 0.9300
C132 C133 1.429(7)
C132 H132 0.9300
C133 C134 1.368(7)
C133 H133 0.9300
C134 H134 0.9300
Cl3 C135 1.753(6)
Cl4 C136 1.741(7)
C135 C136 1.3900
C135 C140 1.3900
C136 C137 1.3900
C137 C138 1.3900
C137 H137 0.9300
C138 C139 1.3900
C138 H138 0.9300
C139 C140 1.3900
C139 H139 0.9300
C140 H140 0.9300
Cl3A C141 1.697(6)
Cl4A C142 1.713(6)
C141 C142 1.3900
C141 C146 1.3900
C142 C143 1.3900
C143 C144 1.3900
C143 H143 0.9300
C144 C145 1.3900
C144 H144 0.9300
C145 C146 1.3900
C145 H145 0.9300
C146 H146 0.9300
